data_7710617
loop_
_publ_author_name
'Wang, Shichun'
'Heng, Yi'
'Li, Tongyu'
'Wang, Dongwei'
'Hou, Guohua'
'Zi, Guofu'
'Walter, Marc D.'

_publ_section_title
;
 Intrinsic reactivity of
 [\h<sup>5</sup>-1,3-(Me<sub>3</sub>Si)<sub>2</sub>C<sub>5</sub>H<sub>3</sub>]<sub>2</sub>U(\h<sup>4</sup>-C<sub>4</sub>Ph<sub>2</sub>)
 in small molecule activation.
;
_journal_issue 29
_journal_name_full 'Dalton transactions (Cambridge, England : 2003)'
_journal_page_first 11072
_journal_page_last 11085
_journal_paper_doi 10.1039/d2dt01730j
_journal_volume 51
_journal_year 2022
_chemical_formula_moiety 'C56 H68 O2 Si4 U, 1.5(C6 H6)'
_chemical_formula_sum 'C65 H77 O2 Si4 U'
_chemical_formula_weight 1240.65
_space_group_crystal_system triclinic
_space_group_IT_number 2
_space_group_name_Hall '-P 1'
_space_group_name_H-M_alt 'P -1'
_atom_sites_solution_hydrogens geom
_audit_creation_date 2022-05-11
_audit_creation_method
;
Olex2 1.2
(compiled 2018.05.29 svn.r3508 for OlexSys, GUI svn.r5506)
;
_audit_update_record
;
2022-05-12 deposited with the CCDC.	2022-06-27 downloaded from the CCDC.
;
_cell_angle_alpha 79.5620(10)
_cell_angle_beta 75.3780(10)
_cell_angle_gamma 81.0250(10)
_cell_formula_units_Z 2
_cell_length_a 12.0572(2)
_cell_length_b 13.04160(10)
_cell_length_c 19.9628(2)
_cell_measurement_reflns_used 29608
_cell_measurement_temperature 100.00(10)
_cell_measurement_theta_max 75.7360
_cell_measurement_theta_min 2.3270
_cell_volume 2967.00(6)
_computing_cell_refinement 'CrysAlisPro 1.171.40.35a (Rigaku OD, 2018)'
_computing_data_collection 'CrysAlisPro 1.171.40.35a (Rigaku OD, 2018)'
_computing_data_reduction 'CrysAlisPro 1.171.40.35a (Rigaku OD, 2018)'
_computing_molecular_graphics 'Olex2 (Dolomanov et al., 2009)'
_computing_publication_material 'Olex2 (Dolomanov et al., 2009)'
_computing_structure_refinement 'ShelXL (Sheldrick, 2015)'
_computing_structure_solution 'ShelXT (Sheldrick, 2015)'
_diffrn_ambient_environment N~2~
_diffrn_ambient_temperature 100.00(10)
_diffrn_detector 'CCD plate'
_diffrn_detector_area_resol_mean 10.0000
_diffrn_detector_type HyPix
_diffrn_measured_fraction_theta_full 0.998
_diffrn_measured_fraction_theta_max 0.958
_diffrn_measurement_details
;
List of Runs (angles in degrees, time in seconds):

  # Type    Start    End  Width  t~exp~   \w     \q     \k     \f   Frames
#--------------------------------------------------------------------------
  1  \w    -53.00  24.00   0.50    0.05    --  -47.70  40.00 -34.00  154
  2  \w    -59.00 -31.00   0.50    0.05    -- -102.00  40.00 -34.00   56
  3  \w    -65.00 -39.00   0.50    0.05    -- -102.00 125.00  90.00   52
  4  \w   -101.00 -27.00   0.50    0.05    -- -102.00  30.00 150.00  148
  5  \w    -62.00 -36.00   0.50    0.05    --  -47.70 -40.00 171.00   52
  6  \w     51.00  97.00   0.50    0.05    --   47.70  40.00 -34.00   92
  7  \w    111.00 172.00   0.50    0.05    --  104.75  40.00 -34.00  122
  8  \w    153.00 178.00   0.50    0.05    --  104.75  30.00  60.00   50
  9  \w     94.00 126.00   0.50    0.05    --  104.75  30.00  60.00   64
 10  \w     47.00 116.00   0.50    0.05    --  104.75 -40.00 171.00  138
 11  \w     65.00  95.00   0.50    0.05    --  104.75 -94.00  60.00   60
 12  \w     33.00  82.00   0.50    0.05    --  104.75 -94.00   0.00   98
 13  \w     35.00 108.00   0.50    0.05    --  104.75 -94.00  30.00  146
 14  \w     36.00 107.00   0.50    0.05    --  104.75 -94.00 150.00  142
 15  \w     16.00  94.00   0.50    0.05    --   47.70-125.00  60.00  156
 16  \w    -18.00  42.00   0.50    0.05    --   47.70 -40.00 171.00  120
 17  \w    -24.00  60.00   0.50    0.05    --   47.70 -57.00 -60.00  168
 18  \w     48.00  95.00   0.50    0.05    --  104.75 -94.00-180.00   94
 19  \w     32.00 119.00   0.50    0.05    --  104.75 -61.00-180.00  174
 20  \w    -70.00  25.00   0.50    0.05    --  -47.70  77.00-180.00  190
 21  \w    -65.00 -31.00   0.50    0.05    -- -102.00 125.00 -60.00   68
 22  \w    -95.00 -30.00   0.50    0.05    -- -102.00  45.00-180.00  130
 23  \w   -116.00 -29.00   0.50    0.05    -- -102.00 125.00-120.00  174
 24  \w   -115.00 -89.00   0.50    0.05    -- -102.00 125.00 -60.00   52
 25  \w   -103.00 -78.00   0.50    0.05    -- -102.00 125.00  90.00   50
 26  \w   -174.00 -88.00   0.50    0.05    -- -102.00 -15.00  30.00  172
 27  \w   -116.00 -91.00   0.50    0.05    --  -47.70-125.00 120.00   50
 28  \w   -174.00 -91.00   0.50    0.05    -- -102.00 -40.00 171.00  166
 29  \w   -174.00-142.00   0.50    0.05    -- -102.00 -45.00 150.00   64
;
_diffrn_measurement_device 'four-circle diffractometer'
_diffrn_measurement_device_type 'XtaLAB Synergy R, DW system, HyPix'
_diffrn_measurement_method '\w scans'
_diffrn_orient_matrix_type 'CrysAlisPro convention (1999,Acta A55,543-557)'
_diffrn_orient_matrix_UB_11 -0.0637784000
_diffrn_orient_matrix_UB_12 0.1083083000
_diffrn_orient_matrix_UB_13 0.0149330000
_diffrn_orient_matrix_UB_21 -0.1099875000
_diffrn_orient_matrix_UB_22 -0.0514303000
_diffrn_orient_matrix_UB_23 0.0383347000
_diffrn_orient_matrix_UB_31 0.0388471000
_diffrn_orient_matrix_UB_32 -0.0157528000
_diffrn_orient_matrix_UB_33 0.0693639000
_diffrn_radiation_monochromator mirror
_diffrn_radiation_probe x-ray
_diffrn_radiation_type CuK\a
_diffrn_radiation_wavelength 1.54184
_diffrn_reflns_av_R_equivalents 0.0396
_diffrn_reflns_av_unetI/netI 0.0379
_diffrn_reflns_Laue_measured_fraction_full 0.998
_diffrn_reflns_Laue_measured_fraction_max 0.958
_diffrn_reflns_limit_h_max 15
_diffrn_reflns_limit_h_min -12
_diffrn_reflns_limit_k_max 16
_diffrn_reflns_limit_k_min -16
_diffrn_reflns_limit_l_max 24
_diffrn_reflns_limit_l_min -19
_diffrn_reflns_number 34843
_diffrn_reflns_point_group_measured_fraction_full 0.998
_diffrn_reflns_point_group_measured_fraction_max 0.958
_diffrn_reflns_theta_full 67.684
_diffrn_reflns_theta_max 75.985
_diffrn_reflns_theta_min 2.313
_diffrn_source 'Rotating-anode X-ray tube'
_diffrn_source_type 'Rigaku (Cu) X-ray Source'
_exptl_absorpt_coefficient_mu 8.789
_exptl_absorpt_correction_T_max 1.00000
_exptl_absorpt_correction_T_min 0.55207
_exptl_absorpt_correction_type multi-scan
_exptl_absorpt_process_details
;
CrysAlisPro 1.171.40.35a (Rigaku Oxford Diffraction, 2018)
Empirical absorption correction using spherical harmonics,
 implemented in SCALE3 ABSPACK scaling algorithm.
;
_exptl_crystal_colour yellow
_exptl_crystal_colour_primary yellow
_exptl_crystal_density_diffrn 1.389
_exptl_crystal_description block
_exptl_crystal_F_000 1262
_exptl_crystal_size_max 0.1
_exptl_crystal_size_mid 0.1
_exptl_crystal_size_min 0.1
_refine_diff_density_max 2.205
_refine_diff_density_min -2.230
_refine_diff_density_rms 0.157
_refine_ls_extinction_method none
_refine_ls_goodness_of_fit_ref 1.024
_refine_ls_hydrogen_treatment constr
_refine_ls_matrix_type full
_refine_ls_number_parameters 661
_refine_ls_number_reflns 11867
_refine_ls_number_restraints 0
_refine_ls_restrained_S_all 1.024
_refine_ls_R_factor_all 0.0463
_refine_ls_R_factor_gt 0.0392
_refine_ls_shift/su_max 0.001
_refine_ls_shift/su_mean 0.000
_refine_ls_structure_factor_coef Fsqd
_refine_ls_weighting_details 'w=1/[\s^2^(Fo^2^)+31.3911P] where P=(Fo^2^+2Fc^2^)/3'
_refine_ls_weighting_scheme calc
_refine_ls_wR_factor_gt 0.0917
_refine_ls_wR_factor_ref 0.0966
_reflns_Friedel_coverage 0.000
_reflns_number_gt 11473
_reflns_number_total 11867
_reflns_threshold_expression 'I > 2\s(I)'
_cod_data_source_file d2dt01730j2.cif
_cod_data_source_block compound14
_cod_depositor_comments 'Adding full bibliography for 7710605--7710617.cif.'
_cod_database_code 7710617
_shelx_shelxl_version_number 2014/7
_chemical_oxdiff_formula C1H1O1U1Si1
_shelx_space_group_comment
;
The symmetry employed for this shelxl refinement is uniquely defined
by the following loop, which should always be used as a source of
symmetry information in preference to the above space-group names.
They are only intended as comments.
;
_shelx_estimated_absorpt_t_max 0.474
_shelx_estimated_absorpt_t_min 0.474
_diffrn_oxdiff_digest_frames
;
01c41347f01f64db34f2844e9933c01f2e032026579
;
_reflns_odcompleteness_completeness 99.90
_reflns_odcompleteness_iscentric 1
_reflns_odcompleteness_theta 66.97
_olex2_refinement_description
;
1. Fixed Uiso
 At 1.2 times of:
  All C(H) groups, All C(H,H) groups
 At 1.5 times of:
  All C(H,H,H) groups
2.a Secondary CH2 refined with riding coordinates:
 C24(H24A,H24B), C25(H25A,H25B), C55(H55A,H55B), C56(H56A,H56B)
2.b Aromatic/amide H refined with riding coordinates:
 C2(H2), C4(H4), C5(H5), C13(H13), C15(H15), C16(H16), C27(H27), C28(H28),
 C29(H29), C30(H30), C34(H34), C35(H35), C36(H36), C37(H37), C38(H38), C43(H43),
  C44(H44), C45(H45), C46(H46), C47(H47), C50(H50), C51(H51), C52(H52),
 C53(H53), C57(H57), C58(H58), C59(H59), C60(H60), C61(H61), C62(H62), C63(H63),
  C64(H64), C65(H65)
2.c Idealised Me refined as rotating group:
 C6(H6A,H6B,H6C), C7(H7A,H7B,H7C), C8(H8A,H8B,H8C), C9(H9A,H9B,H9C), C10(H10A,
 H10B,H10C), C11(H11A,H11B,H11C), C17(H17A,H17B,H17C), C18(H18A,H18B,H18C),
 C19(H19A,H19B,H19C), C20(H20A,H20B,H20C), C21(H21A,H21B,H21C), C22(H22A,H22B,
 H22C)
;
_olex2_submission_special_instructions 'No special instructions were received'
_oxdiff_exptl_absorpt_empirical_details
;
Empirical correction (ABSPACK) includes:
- Absorption correction using spherical harmonics
- Frame scaling
;
_oxdiff_exptl_absorpt_empirical_full_max 1.372
_oxdiff_exptl_absorpt_empirical_full_min 0.742

loop_
_space_group_symop_operation_xyz
'x, y, z'
'-x, -y, -z'

loop_
_atom_site_label
_atom_site_type_symbol
_atom_site_fract_x
_atom_site_fract_y
_atom_site_fract_z
_atom_site_U_iso_or_equiv
_atom_site_adp_type
_atom_site_occupancy
_atom_site_site_symmetry_order
_atom_site_calc_flag
_atom_site_refinement_flags_posn
_atom_site_refinement_flags_adp
_atom_site_refinement_flags_occupancy
_atom_site_disorder_assembly
_atom_site_disorder_group
C1 C 0.8276(5) 0.1449(4) 0.2874(3) 0.0224(11) Uani 1 1 d . . . . .
C2 C 0.8211(5) 0.2455(4) 0.3062(3) 0.0209(10) Uani 1 1 d . . . . .
H2 H 0.8706 0.2955 0.2835 0.025 Uiso 1 1 calc R . . . .
C3 C 0.7270(5) 0.2589(4) 0.3653(3) 0.0234(11) Uani 1 1 d . . . . .
C4 C 0.6775(5) 0.1625(4) 0.3840(3) 0.0210(10) Uani 1 1 d . . . . .
H4 H 0.6152 0.1479 0.4212 0.025 Uiso 1 1 calc R . . . .
C5 C 0.7373(5) 0.0932(4) 0.3374(3) 0.0213(11) Uani 1 1 d . . . . .
H5 H 0.7214 0.0253 0.3386 0.026 Uiso 1 1 calc R . . . .
C6 C 0.9458(6) -0.0655(5) 0.2491(4) 0.0362(14) Uani 1 1 d . . . . .
H6A H 0.9437 -0.0869 0.2980 0.054 Uiso 1 1 calc GR . . . .
H6B H 1.0130 -0.1013 0.2218 0.054 Uiso 1 1 calc GR . . . .
H6C H 0.8778 -0.0828 0.2390 0.054 Uiso 1 1 calc GR . . . .
C7 C 0.9559(6) 0.1227(5) 0.1315(3) 0.0346(14) Uani 1 1 d . . . . .
H7A H 0.8930 0.0985 0.1198 0.052 Uiso 1 1 calc GR . . . .
H7B H 1.0277 0.0942 0.1041 0.052 Uiso 1 1 calc GR . . . .
H7C H 0.9494 0.1980 0.1219 0.052 Uiso 1 1 calc GR . . . .
C8 C 1.0880(5) 0.1144(6) 0.2410(3) 0.0389(15) Uani 1 1 d . . . . .
H8A H 1.0889 0.1891 0.2302 0.058 Uiso 1 1 calc GR . . . .
H8B H 1.1533 0.0805 0.2111 0.058 Uiso 1 1 calc GR . . . .
H8C H 1.0916 0.0917 0.2890 0.058 Uiso 1 1 calc GR . . . .
C9 C 0.6120(6) 0.4839(5) 0.3938(3) 0.0338(14) Uani 1 1 d . . . . .
H9A H 0.6552 0.5217 0.3520 0.051 Uiso 1 1 calc GR . . . .
H9B H 0.5899 0.5274 0.4301 0.051 Uiso 1 1 calc GR . . . .
H9C H 0.5442 0.4650 0.3845 0.051 Uiso 1 1 calc GR . . . .
C10 C 0.6306(5) 0.3058(5) 0.5133(3) 0.0295(12) Uani 1 1 d . . . . .
H10A H 0.5555 0.2898 0.5134 0.044 Uiso 1 1 calc GR . . . .
H10B H 0.6232 0.3556 0.5446 0.044 Uiso 1 1 calc GR . . . .
H10C H 0.6762 0.2427 0.5283 0.044 Uiso 1 1 calc GR . . . .
C11 C 0.8473(6) 0.3968(5) 0.4240(3) 0.0342(14) Uani 1 1 d . . . . .
H11A H 0.8949 0.3340 0.4373 0.051 Uiso 1 1 calc GR . . . .
H11B H 0.8377 0.4443 0.4571 0.051 Uiso 1 1 calc GR . . . .
H11C H 0.8834 0.4295 0.3782 0.051 Uiso 1 1 calc GR . . . .
C12 C 0.5315(5) 0.2010(4) 0.1522(3) 0.0250(11) Uani 1 1 d . . . . .
C13 C 0.4714(5) 0.1407(4) 0.2136(3) 0.0249(11) Uani 1 1 d . . . . .
H13 H 0.3924 0.1517 0.2324 0.030 Uiso 1 1 calc R . . . .
C14 C 0.5485(5) 0.0613(4) 0.2420(3) 0.0239(11) Uani 1 1 d . . . . .
C15 C 0.6584(5) 0.0709(4) 0.1954(3) 0.0231(11) Uani 1 1 d . . . . .
H15 H 0.7263 0.0282 0.2000 0.028 Uiso 1 1 calc R . . . .
C16 C 0.6485(5) 0.1549(4) 0.1413(3) 0.0243(11) Uani 1 1 d . . . . .
H16 H 0.7084 0.1767 0.1045 0.029 Uiso 1 1 calc R . . . .
C17 C 0.3358(6) 0.2350(5) 0.0790(4) 0.0388(15) Uani 1 1 d . . . . .
H17A H 0.3587 0.1637 0.0706 0.058 Uiso 1 1 calc GR . . . .
H17B H 0.3054 0.2749 0.0410 0.058 Uiso 1 1 calc GR . . . .
H17C H 0.2776 0.2364 0.1218 0.058 Uiso 1 1 calc GR . . . .
C18 C 0.4149(5) 0.4281(5) 0.1101(3) 0.0314(13) Uani 1 1 d . . . . .
H18A H 0.3658 0.4232 0.1563 0.047 Uiso 1 1 calc GR . . . .
H18B H 0.3730 0.4685 0.0772 0.047 Uiso 1 1 calc GR . . . .
H18C H 0.4808 0.4619 0.1089 0.047 Uiso 1 1 calc GR . . . .
C19 C 0.5715(6) 0.3001(5) 0.0007(3) 0.0322(13) Uani 1 1 d . . . . .
H19A H 0.6396 0.3254 0.0050 0.048 Uiso 1 1 calc GR . . . .
H19B H 0.5391 0.3469 -0.0343 0.048 Uiso 1 1 calc GR . . . .
H19C H 0.5913 0.2313 -0.0128 0.048 Uiso 1 1 calc GR . . . .
C20 C 0.6109(6) -0.1672(5) 0.3004(3) 0.0352(14) Uani 1 1 d . . . . .
H20A H 0.6261 -0.1800 0.2529 0.053 Uiso 1 1 calc GR . . . .
H20B H 0.5816 -0.2272 0.3315 0.053 Uiso 1 1 calc GR . . . .
H20C H 0.6811 -0.1549 0.3104 0.053 Uiso 1 1 calc GR . . . .
C21 C 0.4734(6) -0.0185(5) 0.4042(3) 0.0316(13) Uani 1 1 d . . . . .
H21A H 0.5454 -0.0226 0.4174 0.047 Uiso 1 1 calc GR . . . .
H21B H 0.4267 -0.0682 0.4358 0.047 Uiso 1 1 calc GR . . . .
H21C H 0.4336 0.0511 0.4063 0.047 Uiso 1 1 calc GR . . . .
C22 C 0.3626(6) -0.0811(5) 0.3012(3) 0.0361(14) Uani 1 1 d . . . . .
H22A H 0.3042 -0.0227 0.3094 0.054 Uiso 1 1 calc GR . . . .
H22B H 0.3394 -0.1418 0.3340 0.054 Uiso 1 1 calc GR . . . .
H22C H 0.3726 -0.0952 0.2544 0.054 Uiso 1 1 calc GR . . . .
C23 C 0.3444(5) 0.3583(4) 0.3382(3) 0.0281(12) Uani 1 1 d . . . . .
C24 C 0.2545(5) 0.3159(5) 0.3075(3) 0.0302(13) Uani 1 1 d . . . . .
H24A H 0.1871 0.3669 0.3060 0.036 Uiso 1 1 calc R . . . .
H24B H 0.2890 0.2994 0.2607 0.036 Uiso 1 1 calc R . . . .
C25 C 0.2225(6) 0.2152(5) 0.3597(3) 0.0355(14) Uani 1 1 d . . . . .
H25A H 0.1420 0.2063 0.3659 0.043 Uiso 1 1 calc R . . . .
H25B H 0.2702 0.1533 0.3437 0.043 Uiso 1 1 calc R . . . .
C26 C 0.2456(5) 0.2348(5) 0.4256(3) 0.0283(12) Uani 1 1 d . . . . .
C27 C 0.2140(6) 0.1764(5) 0.4928(3) 0.0359(14) Uani 1 1 d . . . . .
H27 H 0.1753 0.1176 0.5000 0.043 Uiso 1 1 calc R . . . .
C28 C 0.2426(6) 0.2094(5) 0.5478(3) 0.0376(15) Uani 1 1 d . . . . .
H28 H 0.2225 0.1719 0.5926 0.045 Uiso 1 1 calc R . . . .
C29 C 0.3002(6) 0.2966(6) 0.5380(3) 0.0388(15) Uani 1 1 d . . . . .
H29 H 0.3153 0.3193 0.5760 0.047 Uiso 1 1 calc R . . . .
C30 C 0.3359(5) 0.3511(5) 0.4694(3) 0.0330(14) Uani 1 1 d . . . . .
H30 H 0.3773 0.4084 0.4616 0.040 Uiso 1 1 calc R . . . .
C31 C 0.3086(5) 0.3183(4) 0.4157(3) 0.0261(12) Uani 1 1 d . . . . .
C32 C 0.3473(5) 0.4776(4) 0.3166(3) 0.0248(12) Uani 1 1 d . . . . .
C33 C 0.2460(5) 0.5538(4) 0.3419(3) 0.0224(11) Uani 1 1 d . . . . .
C34 C 0.1452(5) 0.5233(4) 0.3887(3) 0.0245(11) Uani 1 1 d . . . . .
H34 H 0.1402 0.4527 0.4064 0.029 Uiso 1 1 calc R . . . .
C35 C 0.0522(5) 0.5977(5) 0.4090(3) 0.0276(12) Uani 1 1 d . . . . .
H35 H -0.0146 0.5764 0.4400 0.033 Uiso 1 1 calc R . . . .
C36 C 0.0583(5) 0.7028(4) 0.3835(3) 0.0287(12) Uani 1 1 d . . . . .
H36 H -0.0042 0.7521 0.3973 0.034 Uiso 1 1 calc R . . . .
C37 C 0.1580(5) 0.7347(4) 0.3371(3) 0.0290(13) Uani 1 1 d . . . . .
H37 H 0.1624 0.8055 0.3196 0.035 Uiso 1 1 calc R . . . .
C38 C 0.2512(5) 0.6606(4) 0.3171(3) 0.0263(12) Uani 1 1 d . . . . .
H38 H 0.3182 0.6825 0.2866 0.032 Uiso 1 1 calc R . . . .
C39 C 0.4409(5) 0.5120(4) 0.2711(3) 0.0238(11) Uani 1 1 d . . . . .
C40 C 0.5305(5) 0.5402(4) 0.2274(3) 0.0232(11) Uani 1 1 d . . . . .
C41 C 0.6264(5) 0.5651(4) 0.1805(3) 0.0223(11) Uani 1 1 d . . . . .
C42 C 0.6369(5) 0.6765(4) 0.1478(3) 0.0227(11) Uani 1 1 d . . . . .
C43 C 0.5355(5) 0.7448(4) 0.1436(3) 0.0266(12) Uani 1 1 d . . . . .
H43 H 0.4641 0.7193 0.1598 0.032 Uiso 1 1 calc R . . . .
C44 C 0.5410(5) 0.8501(4) 0.1156(3) 0.0281(12) Uani 1 1 d . . . . .
H44 H 0.4731 0.8943 0.1139 0.034 Uiso 1 1 calc R . . . .
C45 C 0.6456(6) 0.8900(5) 0.0903(3) 0.0315(13) Uani 1 1 d . . . . .
H45 H 0.6483 0.9605 0.0714 0.038 Uiso 1 1 calc R . . . .
C46 C 0.7465(6) 0.8238(5) 0.0935(3) 0.0336(14) Uani 1 1 d . . . . .
H46 H 0.8175 0.8499 0.0772 0.040 Uiso 1 1 calc R . . . .
C47 C 0.7417(5) 0.7173(5) 0.1214(3) 0.0304(13) Uani 1 1 d . . . . .
H47 H 0.8100 0.6731 0.1222 0.036 Uiso 1 1 calc R . . . .
C48 C 0.7196(5) 0.4773(4) 0.1573(3) 0.0231(11) Uani 1 1 d . . . . .
C49 C 0.8395(5) 0.4799(4) 0.1692(3) 0.0251(11) Uani 1 1 d . . . . .
C50 C 0.8696(5) 0.5115(5) 0.2240(3) 0.0300(13) Uani 1 1 d . . . . .
H50 H 0.8136 0.5408 0.2588 0.036 Uiso 1 1 calc R . . . .
C51 C 0.9869(6) 0.4982(5) 0.2259(4) 0.0369(15) Uani 1 1 d . . . . .
H51 H 1.0089 0.5189 0.2624 0.044 Uiso 1 1 calc R . . . .
C52 C 1.0694(6) 0.4546(6) 0.1740(4) 0.0447(18) Uani 1 1 d . . . . .
H52 H 1.1467 0.4460 0.1758 0.054 Uiso 1 1 calc R . . . .
C53 C 1.0382(6) 0.4237(5) 0.1192(4) 0.0392(16) Uani 1 1 d . . . . .
H53 H 1.0942 0.3935 0.0847 0.047 Uiso 1 1 calc R . . . .
C54 C 0.9227(5) 0.4377(4) 0.1156(3) 0.0287(12) Uani 1 1 d . . . . .
C55 C 0.8684(5) 0.4137(5) 0.0612(3) 0.0348(14) Uani 1 1 d . . . . .
H55A H 0.8640 0.3390 0.0659 0.042 Uiso 1 1 calc R . . . .
H55B H 0.9112 0.4379 0.0144 0.042 Uiso 1 1 calc R . . . .
C56 C 0.7473(5) 0.4750(4) 0.0772(3) 0.0269(12) Uani 1 1 d . . . . .
H56A H 0.6915 0.4397 0.0652 0.032 Uiso 1 1 calc R . . . .
H56B H 0.7472 0.5456 0.0514 0.032 Uiso 1 1 calc R . . . .
O1 O 0.4572(3) 0.3081(3) 0.3134(2) 0.0271(9) Uani 1 1 d . . . . .
O2 O 0.6832(3) 0.3798(3) 0.19276(19) 0.0232(8) Uani 1 1 d . . . . .
Si1 Si 0.95150(13) 0.07900(12) 0.22676(8) 0.0253(3) Uani 1 1 d . . . . .
Si2 Si 0.70278(14) 0.36278(11) 0.42263(8) 0.0243(3) Uani 1 1 d . . . . .
Si3 Si 0.46386(13) 0.29340(12) 0.08628(8) 0.0251(3) Uani 1 1 d . . . . .
Si4 Si 0.50138(14) -0.04899(12) 0.31277(8) 0.0256(3) Uani 1 1 d . . . . .
U1 U 0.61835(2) 0.24729(2) 0.25878(2) 0.01828(6) Uani 1 1 d . . . . .
C57 C 1.2111(6) -0.0896(5) 0.0859(4) 0.0396(15) Uani 1 1 d . . . . .
H57 H 1.2486 -0.0306 0.0813 0.047 Uiso 1 1 calc R . . . .
C58 C 1.2213(5) -0.1724(5) 0.1394(3) 0.0366(14) Uani 1 1 d . . . . .
H58 H 1.2650 -0.1683 0.1709 0.044 Uiso 1 1 calc R . . . .
C59 C 1.1672(6) -0.2607(5) 0.1463(3) 0.0383(15) Uani 1 1 d . . . . .
H59 H 1.1750 -0.3162 0.1819 0.046 Uiso 1 1 calc R . . . .
C60 C 1.1015(6) -0.2658(5) 0.1000(3) 0.0391(15) Uani 1 1 d . . . . .
H60 H 1.0646 -0.3251 0.1046 0.047 Uiso 1 1 calc R . . . .
C61 C 1.0901(6) -0.1840(5) 0.0468(3) 0.0378(15) Uani 1 1 d . . . . .
H61 H 1.0455 -0.1881 0.0157 0.045 Uiso 1 1 calc R . . . .
C62 C 1.1454(6) -0.0951(5) 0.0395(3) 0.0357(14) Uani 1 1 d . . . . .
H62 H 1.1380 -0.0398 0.0037 0.043 Uiso 1 1 calc R . . . .
C63 C 0.9525(6) 0.0614(5) 0.4482(3) 0.0356(14) Uani 1 1 d . . . . .
H63 H 0.9206 0.1029 0.4131 0.043 Uiso 1 1 calc R . . . .
C64 C 0.9178(6) 0.0836(5) 0.5159(4) 0.0387(15) Uani 1 1 d . . . . .
H64 H 0.8622 0.1398 0.5267 0.046 Uiso 1 1 calc R . . . .
C65 C 0.9661(6) 0.0221(5) 0.5674(3) 0.0357(14) Uani 1 1 d . . . . .
H65 H 0.9433 0.0372 0.6130 0.043 Uiso 1 1 calc R . . . .

loop_
_atom_site_aniso_label
_atom_site_aniso_U_11
_atom_site_aniso_U_22
_atom_site_aniso_U_33
_atom_site_aniso_U_23
_atom_site_aniso_U_13
_atom_site_aniso_U_12
C1 0.024(3) 0.022(3) 0.019(3) -0.001(2) -0.006(2) 0.004(2)
C2 0.026(3) 0.018(2) 0.020(3) -0.004(2) -0.008(2) 0.002(2)
C3 0.027(3) 0.021(3) 0.021(3) -0.004(2) -0.007(2) 0.002(2)
C4 0.023(3) 0.020(3) 0.019(3) -0.003(2) -0.005(2) 0.001(2)
C5 0.028(3) 0.020(3) 0.017(2) -0.001(2) -0.011(2) 0.000(2)
C6 0.034(3) 0.025(3) 0.041(4) -0.003(3) -0.002(3) 0.010(3)
C7 0.035(3) 0.037(3) 0.024(3) -0.002(3) -0.005(3) 0.010(3)
C8 0.029(3) 0.047(4) 0.033(3) 0.001(3) -0.004(3) 0.002(3)
C9 0.044(4) 0.022(3) 0.030(3) -0.003(2) -0.003(3) 0.003(3)
C10 0.032(3) 0.028(3) 0.027(3) -0.005(2) -0.007(2) 0.004(2)
C11 0.043(4) 0.029(3) 0.037(3) -0.011(3) -0.015(3) -0.010(3)
C12 0.026(3) 0.023(3) 0.023(3) 0.002(2) -0.004(2) -0.002(2)
C13 0.024(3) 0.026(3) 0.022(3) 0.004(2) -0.007(2) -0.001(2)
C14 0.031(3) 0.018(2) 0.023(3) -0.001(2) -0.009(2) 0.000(2)
C15 0.026(3) 0.021(3) 0.024(3) -0.004(2) -0.011(2) -0.001(2)
C16 0.025(3) 0.023(3) 0.021(3) 0.000(2) -0.003(2) -0.001(2)
C17 0.040(4) 0.039(4) 0.038(4) 0.005(3) -0.018(3) -0.003(3)
C18 0.032(3) 0.030(3) 0.030(3) -0.001(2) -0.010(3) 0.004(2)
C19 0.038(3) 0.033(3) 0.024(3) -0.003(2) -0.007(3) -0.001(3)
C20 0.049(4) 0.022(3) 0.032(3) 0.002(2) -0.013(3) 0.001(3)
C21 0.038(3) 0.030(3) 0.027(3) -0.002(2) -0.005(3) -0.008(3)
C22 0.043(4) 0.029(3) 0.037(3) 0.000(3) -0.008(3) -0.012(3)
C23 0.032(3) 0.020(3) 0.030(3) -0.003(2) -0.006(2) 0.004(2)
C24 0.037(3) 0.027(3) 0.027(3) -0.008(2) 0.000(2) -0.009(2)
C25 0.036(3) 0.032(3) 0.037(3) -0.008(3) 0.000(3) -0.008(3)
C26 0.023(3) 0.025(3) 0.030(3) -0.006(2) 0.005(2) 0.002(2)
C27 0.034(3) 0.029(3) 0.040(4) 0.001(3) -0.005(3) -0.001(3)
C28 0.033(3) 0.041(4) 0.033(3) 0.003(3) -0.005(3) 0.000(3)
C29 0.038(4) 0.046(4) 0.032(3) -0.001(3) -0.011(3) -0.003(3)
C30 0.035(3) 0.027(3) 0.044(4) -0.010(3) -0.021(3) -0.001(3)
C31 0.025(3) 0.021(3) 0.028(3) -0.001(2) -0.004(2) 0.006(2)
C32 0.029(3) 0.023(3) 0.016(2) -0.001(2) 0.000(2) 0.005(2)
C33 0.025(3) 0.021(3) 0.019(3) -0.002(2) -0.006(2) 0.003(2)
C34 0.026(3) 0.021(3) 0.025(3) -0.006(2) -0.005(2) 0.001(2)
C35 0.020(3) 0.028(3) 0.030(3) -0.005(2) 0.000(2) 0.002(2)
C36 0.024(3) 0.021(3) 0.040(3) -0.009(2) -0.006(2) 0.005(2)
C37 0.025(3) 0.016(3) 0.044(3) -0.007(2) -0.007(3) 0.003(2)
C38 0.023(3) 0.024(3) 0.027(3) 0.001(2) -0.003(2) 0.002(2)
C39 0.026(3) 0.014(2) 0.028(3) -0.001(2) -0.007(2) 0.008(2)
C40 0.029(3) 0.013(2) 0.025(3) -0.003(2) -0.006(2) 0.003(2)
C41 0.023(3) 0.022(3) 0.021(3) -0.001(2) -0.006(2) 0.001(2)
C42 0.027(3) 0.017(2) 0.021(3) -0.001(2) -0.004(2) 0.001(2)
C43 0.030(3) 0.020(3) 0.025(3) 0.002(2) -0.006(2) 0.002(2)
C44 0.034(3) 0.019(3) 0.030(3) -0.003(2) -0.010(2) 0.004(2)
C45 0.041(3) 0.020(3) 0.032(3) 0.000(2) -0.008(3) -0.002(2)
C46 0.034(3) 0.026(3) 0.040(4) 0.003(3) -0.010(3) -0.008(3)
C47 0.026(3) 0.022(3) 0.038(3) -0.001(2) -0.004(3) 0.001(2)
C48 0.025(3) 0.021(3) 0.020(3) 0.001(2) -0.004(2) 0.002(2)
C49 0.024(3) 0.017(2) 0.029(3) 0.005(2) -0.005(2) 0.000(2)
C50 0.026(3) 0.025(3) 0.036(3) 0.006(2) -0.007(2) -0.004(2)
C51 0.039(4) 0.038(4) 0.037(3) 0.008(3) -0.017(3) -0.016(3)
C52 0.023(3) 0.043(4) 0.059(5) 0.014(3) -0.010(3) 0.000(3)
C53 0.029(3) 0.032(3) 0.043(4) 0.007(3) 0.001(3) 0.007(3)
C54 0.028(3) 0.020(3) 0.029(3) 0.002(2) 0.003(2) 0.003(2)
C55 0.034(3) 0.029(3) 0.030(3) 0.002(2) 0.006(3) 0.004(3)
C56 0.033(3) 0.020(3) 0.022(3) -0.002(2) -0.001(2) 0.002(2)
O1 0.0210(19) 0.0220(19) 0.028(2) -0.0001(16) 0.0042(16) 0.0068(15)
O2 0.027(2) 0.0146(17) 0.0236(19) 0.0016(14) -0.0009(15) -0.0026(15)
Si1 0.0262(8) 0.0235(7) 0.0213(7) 0.0002(6) -0.0042(6) 0.0062(6)
Si2 0.0308(8) 0.0192(7) 0.0225(7) -0.0050(6) -0.0054(6) -0.0009(6)
Si3 0.0271(8) 0.0241(7) 0.0216(7) 0.0024(6) -0.0069(6) 0.0002(6)
Si4 0.0342(8) 0.0196(7) 0.0237(7) 0.0012(6) -0.0097(6) -0.0059(6)
U1 0.02079(9) 0.01335(8) 0.01776(9) -0.00036(6) -0.00331(6) 0.00271(6)
C57 0.040(4) 0.035(3) 0.038(4) -0.010(3) 0.003(3) 0.000(3)
C58 0.029(3) 0.046(4) 0.035(3) -0.017(3) -0.004(3) 0.004(3)
C59 0.043(4) 0.038(4) 0.029(3) -0.004(3) -0.007(3) 0.004(3)
C60 0.045(4) 0.038(4) 0.029(3) -0.007(3) 0.003(3) -0.005(3)
C61 0.041(4) 0.043(4) 0.027(3) -0.007(3) -0.007(3) 0.000(3)
C62 0.039(4) 0.030(3) 0.029(3) -0.007(3) 0.002(3) 0.007(3)
C63 0.045(4) 0.026(3) 0.038(3) 0.002(3) -0.022(3) 0.003(3)
C64 0.037(4) 0.027(3) 0.046(4) -0.005(3) -0.006(3) 0.007(3)
C65 0.051(4) 0.031(3) 0.023(3) -0.004(2) -0.005(3) -0.006(3)

loop_
_atom_type_symbol
_atom_type_description
_atom_type_scat_dispersion_real
_atom_type_scat_dispersion_imag
_atom_type_scat_source
C C 0.0181 0.0091 'International Tables Vol C Tables 4.2.6.8 and 6.1.1.4'
H H 0.0000 0.0000 'International Tables Vol C Tables 4.2.6.8 and 6.1.1.4'
O O 0.0492 0.0322 'International Tables Vol C Tables 4.2.6.8 and 6.1.1.4'
Si Si 0.2541 0.3302 'International Tables Vol C Tables 4.2.6.8 and 6.1.1.4'
U U -4.3638 13.4090 'International Tables Vol C Tables 4.2.6.8 and 6.1.1.4'

loop_
_geom_angle_atom_site_label_1
_geom_angle_atom_site_label_2
_geom_angle_atom_site_label_3
_geom_angle
_geom_angle_site_symmetry_1
_geom_angle_site_symmetry_3
_geom_angle_publ_flag
C2 C1 C5 106.2(5) . . ?
C2 C1 Si1 126.2(4) . . ?
C2 C1 U1 76.5(3) . . ?
C5 C1 Si1 125.5(4) . . ?
C5 C1 U1 73.5(3) . . ?
Si1 C1 U1 127.9(2) . . ?
C1 C2 H2 125.0 . . ?
C1 C2 C3 109.9(5) . . ?
C1 C2 U1 74.5(3) . . ?
C3 C2 H2 125.0 . . ?
C3 C2 U1 74.1(3) . . ?
U1 C2 H2 118.1 . . ?
C2 C3 Si2 126.2(4) . . ?
C2 C3 U1 76.5(3) . . ?
C4 C3 C2 106.0(5) . . ?
C4 C3 Si2 125.3(4) . . ?
C4 C3 U1 73.7(3) . . ?
Si2 C3 U1 129.0(3) . . ?
C3 C4 H4 125.4 . . ?
C3 C4 U1 76.7(3) . . ?
C5 C4 C3 109.3(5) . . ?
C5 C4 H4 125.4 . . ?
C5 C4 U1 75.5(3) . . ?
U1 C4 H4 114.6 . . ?
C1 C5 H5 125.8 . . ?
C1 C5 U1 76.6(3) . . ?
C4 C5 C1 108.5(5) . . ?
C4 C5 H5 125.8 . . ?
C4 C5 U1 75.1(3) . . ?
U1 C5 H5 114.7 . . ?
H6A C6 H6B 109.5 . . ?
H6A C6 H6C 109.5 . . ?
H6B C6 H6C 109.5 . . ?
Si1 C6 H6A 109.5 . . ?
Si1 C6 H6B 109.5 . . ?
Si1 C6 H6C 109.5 . . ?
H7A C7 H7B 109.5 . . ?
H7A C7 H7C 109.5 . . ?
H7B C7 H7C 109.5 . . ?
Si1 C7 H7A 109.5 . . ?
Si1 C7 H7B 109.5 . . ?
Si1 C7 H7C 109.5 . . ?
H8A C8 H8B 109.5 . . ?
H8A C8 H8C 109.5 . . ?
H8B C8 H8C 109.5 . . ?
Si1 C8 H8A 109.5 . . ?
Si1 C8 H8B 109.5 . . ?
Si1 C8 H8C 109.5 . . ?
H9A C9 H9B 109.5 . . ?
H9A C9 H9C 109.5 . . ?
H9B C9 H9C 109.5 . . ?
Si2 C9 H9A 109.5 . . ?
Si2 C9 H9B 109.5 . . ?
Si2 C9 H9C 109.5 . . ?
H10A C10 H10B 109.5 . . ?
H10A C10 H10C 109.5 . . ?
H10B C10 H10C 109.5 . . ?
Si2 C10 H10A 109.5 . . ?
Si2 C10 H10B 109.5 . . ?
Si2 C10 H10C 109.5 . . ?
H11A C11 H11B 109.5 . . ?
H11A C11 H11C 109.5 . . ?
H11B C11 H11C 109.5 . . ?
Si2 C11 H11A 109.5 . . ?
Si2 C11 H11B 109.5 . . ?
Si2 C11 H11C 109.5 . . ?
C13 C12 C16 105.7(5) . . ?
C13 C12 Si3 125.8(4) . . ?
C13 C12 U1 76.3(3) . . ?
C16 C12 Si3 126.2(4) . . ?
C16 C12 U1 73.5(3) . . ?
Si3 C12 U1 128.8(3) . . ?
C12 C13 H13 124.7 . . ?
C12 C13 U1 74.3(3) . . ?
C14 C13 C12 110.6(5) . . ?
C14 C13 H13 124.7 . . ?
C14 C13 U1 74.3(3) . . ?
U1 C13 H13 118.4 . . ?
C13 C14 Si4 124.0(4) . . ?
C13 C14 U1 76.3(3) . . ?
C15 C14 C13 105.4(5) . . ?
C15 C14 Si4 129.0(4) . . ?
C15 C14 U1 73.3(3) . . ?
Si4 C14 U1 126.6(3) . . ?
C14 C15 H15 125.3 . . ?
C14 C15 U1 76.9(3) . . ?
C16 C15 C14 109.4(5) . . ?
C16 C15 H15 125.3 . . ?
C16 C15 U1 75.3(3) . . ?
U1 C15 H15 114.6 . . ?
C12 C16 H16 125.6 . . ?
C12 C16 U1 76.7(3) . . ?
C15 C16 C12 108.8(5) . . ?
C15 C16 H16 125.6 . . ?
C15 C16 U1 75.1(3) . . ?
U1 C16 H16 114.7 . . ?
H17A C17 H17B 109.5 . . ?
H17A C17 H17C 109.5 . . ?
H17B C17 H17C 109.5 . . ?
Si3 C17 H17A 109.5 . . ?
Si3 C17 H17B 109.5 . . ?
Si3 C17 H17C 109.5 . . ?
H18A C18 H18B 109.5 . . ?
H18A C18 H18C 109.5 . . ?
H18B C18 H18C 109.5 . . ?
Si3 C18 H18A 109.5 . . ?
Si3 C18 H18B 109.5 . . ?
Si3 C18 H18C 109.5 . . ?
H19A C19 H19B 109.5 . . ?
H19A C19 H19C 109.5 . . ?
H19B C19 H19C 109.5 . . ?
Si3 C19 H19A 109.5 . . ?
Si3 C19 H19B 109.5 . . ?
Si3 C19 H19C 109.5 . . ?
H20A C20 H20B 109.5 . . ?
H20A C20 H20C 109.5 . . ?
H20B C20 H20C 109.5 . . ?
Si4 C20 H20A 109.5 . . ?
Si4 C20 H20B 109.5 . . ?
Si4 C20 H20C 109.5 . . ?
H21A C21 H21B 109.5 . . ?
H21A C21 H21C 109.5 . . ?
H21B C21 H21C 109.5 . . ?
Si4 C21 H21A 109.5 . . ?
Si4 C21 H21B 109.5 . . ?
Si4 C21 H21C 109.5 . . ?
H22A C22 H22B 109.5 . . ?
H22A C22 H22C 109.5 . . ?
H22B C22 H22C 109.5 . . ?
Si4 C22 H22A 109.5 . . ?
Si4 C22 H22B 109.5 . . ?
Si4 C22 H22C 109.5 . . ?
C31 C23 C24 102.6(5) . . ?
C31 C23 C32 117.2(5) . . ?
C32 C23 C24 112.1(5) . . ?
O1 C23 C24 110.0(5) . . ?
O1 C23 C31 107.0(4) . . ?
O1 C23 C32 107.8(5) . . ?
C23 C24 H24A 111.1 . . ?
C23 C24 H24B 111.1 . . ?
H24A C24 H24B 109.0 . . ?
C25 C24 C23 103.5(5) . . ?
C25 C24 H24A 111.1 . . ?
C25 C24 H24B 111.1 . . ?
C24 C25 H25A 111.1 . . ?
C24 C25 H25B 111.1 . . ?
H25A C25 H25B 109.0 . . ?
C26 C25 C24 103.5(5) . . ?
C26 C25 H25A 111.1 . . ?
C26 C25 H25B 111.1 . . ?
C27 C26 C25 127.2(6) . . ?
C31 C26 C25 112.9(5) . . ?
C31 C26 C27 119.9(6) . . ?
C26 C27 H27 121.1 . . ?
C28 C27 C26 117.9(6) . . ?
C28 C27 H27 121.1 . . ?
C27 C28 H28 119.1 . . ?
C29 C28 C27 121.7(6) . . ?
C29 C28 H28 119.1 . . ?
C28 C29 H29 120.3 . . ?
C28 C29 C30 119.4(6) . . ?
C30 C29 H29 120.3 . . ?
C29 C30 H30 120.7 . . ?
C31 C30 C29 118.7(6) . . ?
C31 C30 H30 120.7 . . ?
C26 C31 C23 109.4(5) . . ?
C30 C31 C23 128.3(6) . . ?
C30 C31 C26 122.2(6) . . ?
C33 C32 C23 121.4(5) . . ?
C39 C32 C23 118.5(5) . . ?
C39 C32 C33 120.1(5) . . ?
C34 C33 C32 123.0(5) . . ?
C34 C33 C38 118.2(5) . . ?
C38 C33 C32 118.7(5) . . ?
C33 C34 H34 119.7 . . ?
C35 C34 C33 120.5(5) . . ?
C35 C34 H34 119.7 . . ?
C34 C35 H35 119.7 . . ?
C36 C35 C34 120.5(5) . . ?
C36 C35 H35 119.7 . . ?
C35 C36 H36 120.1 . . ?
C35 C36 C37 119.8(5) . . ?
C37 C36 H36 120.1 . . ?
C36 C37 H37 120.1 . . ?
C38 C37 C36 119.7(5) . . ?
C38 C37 H37 120.1 . . ?
C33 C38 H38 119.4 . . ?
C37 C38 C33 121.2(5) . . ?
C37 C38 H38 119.4 . . ?
C40 C39 C32 177.3(6) . . ?
C39 C40 C41 177.2(6) . . ?
C40 C41 C42 119.9(5) . . ?
C40 C41 C48 118.7(5) . . ?
C42 C41 C48 121.2(5) . . ?
C43 C42 C41 118.6(5) . . ?
C47 C42 C41 123.6(5) . . ?
C47 C42 C43 117.8(5) . . ?
C42 C43 H43 119.7 . . ?
C44 C43 C42 120.5(6) . . ?
C44 C43 H43 119.7 . . ?
C43 C44 H44 119.4 . . ?
C45 C44 C43 121.2(5) . . ?
C45 C44 H44 119.4 . . ?
C44 C45 H45 120.5 . . ?
C44 C45 C46 119.1(5) . . ?
C46 C45 H45 120.5 . . ?
C45 C46 H46 119.9 . . ?
C45 C46 C47 120.1(6) . . ?
C47 C46 H46 119.9 . . ?
C42 C47 C46 121.2(5) . . ?
C42 C47 H47 119.4 . . ?
C46 C47 H47 119.4 . . ?
C41 C48 C49 117.5(5) . . ?
C41 C48 C56 113.0(4) . . ?
C49 C48 C56 101.6(4) . . ?
O2 C48 C41 109.1(4) . . ?
O2 C48 C49 106.6(4) . . ?
O2 C48 C56 108.6(4) . . ?
C50 C49 C48 129.3(5) . . ?
C50 C49 C54 121.5(5) . . ?
C54 C49 C48 109.1(5) . . ?
C49 C50 H50 120.7 . . ?
C49 C50 C51 118.5(6) . . ?
C51 C50 H50 120.7 . . ?
C50 C51 H51 119.8 . . ?
C52 C51 C50 120.4(6) . . ?
C52 C51 H51 119.8 . . ?
C51 C52 H52 119.7 . . ?
C53 C52 C51 120.6(6) . . ?
C53 C52 H52 119.7 . . ?
C52 C53 H53 120.0 . . ?
C52 C53 C54 120.0(6) . . ?
C54 C53 H53 120.0 . . ?
C49 C54 C55 111.1(5) . . ?
C53 C54 C49 119.0(6) . . ?
C53 C54 C55 129.9(6) . . ?
C54 C55 H55A 111.1 . . ?
C54 C55 H55B 111.1 . . ?
C54 C55 C56 103.1(5) . . ?
H55A C55 H55B 109.1 . . ?
C56 C55 H55A 111.1 . . ?
C56 C55 H55B 111.1 . . ?
C48 C56 H56A 110.9 . . ?
C48 C56 H56B 110.9 . . ?
C55 C56 C48 104.3(5) . . ?
C55 C56 H56A 110.9 . . ?
C55 C56 H56B 110.9 . . ?
H56A C56 H56B 108.9 . . ?
C23 O1 U1 169.4(4) . . ?
C48 O2 U1 171.1(3) . . ?
C1 Si1 C7 114.5(3) . . ?
C1 Si1 C8 107.6(3) . . ?
C6 Si1 C1 108.1(3) . . ?
C6 Si1 C7 110.3(3) . . ?
C6 Si1 C8 110.5(3) . . ?
C7 Si1 C8 105.8(3) . . ?
C3 Si2 C10 107.9(3) . . ?
C9 Si2 C3 113.9(3) . . ?
C9 Si2 C10 108.9(3) . . ?
C9 Si2 C11 109.5(3) . . ?
C11 Si2 C3 107.8(3) . . ?
C11 Si2 C10 108.8(3) . . ?
C12 Si3 C17 107.1(3) . . ?
C18 Si3 C12 113.9(3) . . ?
C18 Si3 C17 108.7(3) . . ?
C19 Si3 C12 107.6(3) . . ?
C19 Si3 C17 109.2(3) . . ?
C19 Si3 C18 110.2(3) . . ?
C14 Si4 C21 115.0(3) . . ?
C20 Si4 C14 108.8(3) . . ?
C20 Si4 C21 110.8(3) . . ?
C22 Si4 C14 107.2(3) . . ?
C22 Si4 C20 108.0(3) . . ?
C22 Si4 C21 106.8(3) . . ?
C1 U1 C2 29.05(15) . . ?
C1 U1 C13 120.96(16) . . ?
C3 U1 C1 49.08(15) . . ?
C3 U1 C2 29.42(15) . . ?
C3 U1 C13 146.69(16) . . ?
C4 U1 C1 48.92(15) . . ?
C4 U1 C2 48.09(16) . . ?
C4 U1 C3 29.64(16) . . ?
C4 U1 C5 29.38(15) . . ?
C4 U1 C12 143.30(16) . . ?
C4 U1 C13 117.26(15) . . ?
C4 U1 C14 93.74(15) . . ?
C5 U1 C1 29.93(16) . . ?
C5 U1 C2 48.12(15) . . ?
C5 U1 C3 48.90(15) . . ?
C5 U1 C12 121.39(16) . . ?
C5 U1 C13 105.00(16) . . ?
C5 U1 C14 76.20(16) . . ?
C12 U1 C1 121.80(16) . . ?
C12 U1 C2 144.72(16) . . ?
C12 U1 C3 170.02(16) . . ?
C12 U1 C13 29.43(15) . . ?
C12 U1 C14 49.55(15) . . ?
C13 U1 C2 149.89(15) . . ?
C14 U1 C1 92.63(16) . . ?
C14 U1 C2 120.95(15) . . ?
C14 U1 C3 122.55(15) . . ?
C14 U1 C13 29.33(15) . . ?
C15 U1 C1 75.74(16) . . ?
C15 U1 C2 104.13(15) . . ?
C15 U1 C3 120.88(16) . . ?
C15 U1 C4 100.07(15) . . ?
C15 U1 C5 73.11(15) . . ?
C15 U1 C12 49.14(16) . . ?
C15 U1 C13 47.99(16) . . ?
C15 U1 C14 29.79(16) . . ?
C15 U1 C16 29.68(16) . . ?
C16 U1 C1 92.69(16) . . ?
C16 U1 C2 115.30(16) . . ?
C16 U1 C3 141.74(16) . . ?
C16 U1 C4 128.63(15) . . ?
C16 U1 C5 99.97(16) . . ?
C16 U1 C12 29.79(16) . . ?
C16 U1 C13 48.13(17) . . ?
C16 U1 C14 49.29(16) . . ?
O1 U1 C1 138.54(15) . . ?
O1 U1 C2 121.49(16) . . ?
O1 U1 C3 93.31(16) . . ?
O1 U1 C4 90.02(15) . . ?
O1 U1 C5 114.88(15) . . ?
O1 U1 C12 93.75(16) . . ?
O1 U1 C13 79.13(17) . . ?
O1 U1 C14 96.09(16) . . ?
O1 U1 C15 124.82(16) . . ?
O1 U1 C16 123.14(17) . . ?
O1 U1 O2 103.18(14) . . ?
O2 U1 C1 97.79(15) . . ?
O2 U1 C2 80.75(15) . . ?
O2 U1 C3 95.17(16) . . ?
O2 U1 C4 124.50(15) . . ?
O2 U1 C5 126.71(16) . . ?
O2 U1 C12 90.08(15) . . ?
O2 U1 C13 118.13(15) . . ?
O2 U1 C14 136.44(15) . . ?
O2 U1 C15 113.95(15) . . ?
O2 U1 C16 87.90(15) . . ?
C58 C57 H57 120.1 . . ?
C62 C57 H57 120.1 . . ?
C62 C57 C58 119.7(7) . . ?
C57 C58 H58 119.7 . . ?
C59 C58 C57 120.7(6) . . ?
C59 C58 H58 119.7 . . ?
C58 C59 H59 120.3 . . ?
C60 C59 C58 119.4(6) . . ?
C60 C59 H59 120.3 . . ?
C59 C60 H60 119.7 . . ?
C59 C60 C61 120.6(7) . . ?
C61 C60 H60 119.7 . . ?
C60 C61 H61 120.0 . . ?
C60 C61 C62 120.0(6) . . ?
C62 C61 H61 120.0 . . ?
C57 C62 C61 119.6(6) . . ?
C57 C62 H62 120.2 . . ?
C61 C62 H62 120.2 . . ?
C64 C63 H63 120.0 . . ?
C65 C63 H63 120.0 2_756 . ?
C65 C63 C64 119.9(6) 2_756 . ?
C63 C64 H64 120.2 . . ?
C65 C64 C63 119.6(6) . . ?
C65 C64 H64 120.2 . . ?
C63 C65 C64 120.4(6) 2_756 . ?
C63 C65 H65 119.8 2_756 . ?
C64 C65 H65 119.8 . . ?

loop_
_geom_bond_atom_site_label_1
_geom_bond_atom_site_label_2
_geom_bond_distance
_geom_bond_site_symmetry_2
_geom_bond_publ_flag
C1 C2 1.414(7) . ?
C1 C5 1.439(8) . ?
C1 Si1 1.871(6) . ?
C1 U1 2.806(5) . ?
C2 H2 0.9300 . ?
C2 C3 1.430(8) . ?
C2 U1 2.831(5) . ?
C3 C4 1.424(8) . ?
C3 Si2 1.871(6) . ?
C3 U1 2.801(5) . ?
C4 H4 0.9300 . ?
C4 C5 1.402(7) . ?
C4 U1 2.762(5) . ?
C5 H5 0.9300 . ?
C5 U1 2.766(5) . ?
C6 H6A 0.9600 . ?
C6 H6B 0.9600 . ?
C6 H6C 0.9600 . ?
C6 Si1 1.865(6) . ?
C7 H7A 0.9600 . ?
C7 H7B 0.9600 . ?
C7 H7C 0.9600 . ?
C7 Si1 1.872(6) . ?
C8 H8A 0.9600 . ?
C8 H8B 0.9600 . ?
C8 H8C 0.9600 . ?
C8 Si1 1.878(7) . ?
C9 H9A 0.9600 . ?
C9 H9B 0.9600 . ?
C9 H9C 0.9600 . ?
C9 Si2 1.863(6) . ?
C10 H10A 0.9600 . ?
C10 H10B 0.9600 . ?
C10 H10C 0.9600 . ?
C10 Si2 1.872(6) . ?
C11 H11A 0.9600 . ?
C11 H11B 0.9600 . ?
C11 H11C 0.9600 . ?
C11 Si2 1.871(6) . ?
C12 C13 1.423(8) . ?
C12 C16 1.423(8) . ?
C12 Si3 1.873(6) . ?
C12 U1 2.788(6) . ?
C13 H13 0.9300 . ?
C13 C14 1.419(7) . ?
C13 U1 2.814(6) . ?
C14 C15 1.423(8) . ?
C14 Si4 1.871(6) . ?
C14 U1 2.789(5) . ?
C15 H15 0.9300 . ?
C15 C16 1.406(7) . ?
C15 U1 2.744(5) . ?
C16 H16 0.9300 . ?
C16 U1 2.746(6) . ?
C17 H17A 0.9600 . ?
C17 H17B 0.9600 . ?
C17 H17C 0.9600 . ?
C17 Si3 1.872(7) . ?
C18 H18A 0.9600 . ?
C18 H18B 0.9600 . ?
C18 H18C 0.9600 . ?
C18 Si3 1.871(6) . ?
C19 H19A 0.9600 . ?
C19 H19B 0.9600 . ?
C19 H19C 0.9600 . ?
C19 Si3 1.864(6) . ?
C20 H20A 0.9600 . ?
C20 H20B 0.9600 . ?
C20 H20C 0.9600 . ?
C20 Si4 1.876(6) . ?
C21 H21A 0.9600 . ?
C21 H21B 0.9600 . ?
C21 H21C 0.9600 . ?
C21 Si4 1.875(6) . ?
C22 H22A 0.9600 . ?
C22 H22B 0.9600 . ?
C22 H22C 0.9600 . ?
C22 Si4 1.865(7) . ?
C23 C24 1.581(8) . ?
C23 C31 1.513(8) . ?
C23 C32 1.542(8) . ?
C23 O1 1.422(7) . ?
C24 H24A 0.9700 . ?
C24 H24B 0.9700 . ?
C24 C25 1.555(8) . ?
C25 H25A 0.9700 . ?
C25 H25B 0.9700 . ?
C25 C26 1.482(9) . ?
C26 C27 1.411(9) . ?
C26 C31 1.380(8) . ?
C27 H27 0.9300 . ?
C27 C28 1.385(10) . ?
C28 H28 0.9300 . ?
C28 C29 1.382(10) . ?
C29 H29 0.9300 . ?
C29 C30 1.418(9) . ?
C30 H30 0.9300 . ?
C30 C31 1.354(8) . ?
C32 C33 1.492(7) . ?
C32 C39 1.339(8) . ?
C33 C34 1.396(8) . ?
C33 C38 1.396(8) . ?
C34 H34 0.9300 . ?
C34 C35 1.392(8) . ?
C35 H35 0.9300 . ?
C35 C36 1.379(8) . ?
C36 H36 0.9300 . ?
C36 C37 1.390(8) . ?
C37 H37 0.9300 . ?
C37 C38 1.390(8) . ?
C38 H38 0.9300 . ?
C39 C40 1.262(8) . ?
C40 C41 1.335(8) . ?
C41 C42 1.492(7) . ?
C41 C48 1.522(7) . ?
C42 C43 1.408(8) . ?
C42 C47 1.389(8) . ?
C43 H43 0.9300 . ?
C43 C44 1.390(8) . ?
C44 H44 0.9300 . ?
C44 C45 1.380(9) . ?
C45 H45 0.9300 . ?
C45 C46 1.387(9) . ?
C46 H46 0.9300 . ?
C46 C47 1.404(8) . ?
C47 H47 0.9300 . ?
C48 C49 1.528(8) . ?
C48 C56 1.555(7) . ?
C48 O2 1.414(6) . ?
C49 C50 1.382(9) . ?
C49 C54 1.397(8) . ?
C50 H50 0.9300 . ?
C50 C51 1.407(9) . ?
C51 H51 0.9300 . ?
C51 C52 1.380(10) . ?
C52 H52 0.9300 . ?
C52 C53 1.384(11) . ?
C53 H53 0.9300 . ?
C53 C54 1.394(9) . ?
C54 C55 1.500(9) . ?
C55 H55A 0.9700 . ?
C55 H55B 0.9700 . ?
C55 C56 1.538(8) . ?
C56 H56A 0.9700 . ?
C56 H56B 0.9700 . ?
O1 U1 2.088(4) . ?
O2 U1 2.101(3) . ?
C57 H57 0.9300 . ?
C57 C58 1.389(10) . ?
C57 C62 1.378(10) . ?
C58 H58 0.9300 . ?
C58 C59 1.379(10) . ?
C59 H59 0.9300 . ?
C59 C60 1.377(10) . ?
C60 H60 0.9300 . ?
C60 C61 1.380(9) . ?
C61 H61 0.9300 . ?
C61 C62 1.393(10) . ?
C62 H62 0.9300 . ?
C63 H63 0.9300 . ?
C63 C64 1.381(9) . ?
C63 C65 1.371(9) 2_756 ?
C64 H64 0.9300 . ?
C64 C65 1.377(9) . ?
C65 C63 1.371(9) 2_756 ?
C65 H65 0.9300 . ?
